data_9017377
loop_
_publ_author_name
'Cheetham, A. K.'
'Norman, N.'

_publ_section_title
;
 The structures of yttrium and bismuth trifluorides by neutron diffraction
;
_journal_name_full 'Acta Chemica Scandinavica'
_journal_page_first 55
_journal_page_last 60
_journal_volume A28
_journal_year 1974
_chemical_compound_source Synthetic
_chemical_formula_sum 'F3 Y'
_chemical_name_mineral Waimirite-(Y)
_space_group_IT_number 62
_space_group_name_Hall '-P 2ac 2n'
_space_group_name_H-M_alt 'P n m a'
_symmetry_space_group_name_H-M 'P n m a'
_cell_angle_alpha 90
_cell_angle_beta 90
_cell_angle_gamma 90
_cell_length_a 6.3537
_cell_length_b 6.8545
_cell_length_c 4.3953
_cell_formula_units_Z 4
_cell_volume 191.422
_database_code_amcsd 0020020
_exptl_crystal_density_diffrn 5.063
_cod_data_source_file inputs/fixed/downloads/14/14086.cif
_cod_data_source_block 14086
_cod_original_formula_sum 'Y F3'
_cod_database_code 9017377

loop_
_space_group_symop_operation_xyz
x,y,z
x,1/2-y,z
-x,1/2+y,-z
1/2-x,1/2+y,1/2+z
1/2+x,1/2-y,1/2-z
1/2+x,y,1/2-z
1/2-x,-y,1/2+z
-x,-y,-z

loop_
_atom_site_label
_atom_site_fract_x
_atom_site_fract_y
_atom_site_fract_z
_atom_site_U_iso_or_equiv
Y 0.36730 0.25000 0.05910 0.00469
F1 0.52270 0.25000 0.59100 0.01127
F2 0.16520 0.06430 0.37550 0.00722

loop_
_cod_related_entry_id
_cod_related_entry_database
_cod_related_entry_code
1 AMCSD 0020020
